data_7232096
loop_
_publ_author_name
'Bristow, Jonathan C.'
'Addicoat, Matthew A.'
'Wallis, John D.'

_publ_section_title
;
 O(&#x2212;)&#x22EF;C interactions and bond formation in 1-naphtholate
 anions with peri-located electrophilic carbon centres
;
_journal_issue 6
_journal_name_full CrystEngComm
_journal_page_first 1009
_journal_paper_doi 10.1039/C8CE01872C
_journal_volume 21
_journal_year 2019
_chemical_formula_moiety 'C15 H16 O2, C7 H10 N2'
_chemical_formula_sum 'C22 H26 N2 O2'
_chemical_formula_weight 350.45
_chemical_melting_point 357
_chemical_name_systematic
'4-(dimethylamino) pyridine 1-(8'-hydroxynaphthalen-1'-yl)-2-methylbutan-1-onemolecular complex'
_space_group_crystal_system monoclinic
_space_group_IT_number 14
_space_group_name_Hall '-P 2ybc'
_space_group_name_H-M_alt 'P 1 21/c 1'
_symmetry_space_group_name_Hall '-P 2ybc'
_symmetry_space_group_name_H-M 'P 1 21/c 1'
_atom_sites_solution_hydrogens mixed
_audit_creation_method SHELXL-2016/6
_audit_update_record
;
2018-06-15 deposited with the CCDC.
2019-01-08 downloaded from the CCDC.
;
_cell_angle_alpha 90
_cell_angle_beta 114.586(7)
_cell_angle_gamma 90
_cell_formula_units_Z 4
_cell_length_a 8.4313(5)
_cell_length_b 26.5593(11)
_cell_length_c 9.5945(5)
_cell_measurement_reflns_used 1752
_cell_measurement_temperature 150(10)
_cell_measurement_theta_max 26.0740
_cell_measurement_theta_min 3.5170
_cell_volume 1953.7(2)
_computing_cell_refinement 'CrysAlisPro 1.171.38.43f (Rigaku OD, 2015)'
_computing_data_collection 'CrysAlisPro 1.171.38.43f (Rigaku OD, 2015)'
_computing_data_reduction 'CrysAlisPro 1.171.38.43f (Rigaku OD, 2015)'
_computing_structure_refinement 'SHELXL-2016/6 (Sheldrick, 2016)'
_computing_structure_solution SHELXS-2016
_diffrn_ambient_temperature 150(10)
_diffrn_detector 'CCD plate'
_diffrn_detector_area_resol_mean 15.9832
_diffrn_detector_type Sapphire3
_diffrn_measured_fraction_theta_full 0.983
_diffrn_measured_fraction_theta_max 0.844
_diffrn_measurement_device 'four-circle diffractometer'
_diffrn_measurement_device_type 'Xcalibur, Sapphire3, Gemini'
_diffrn_measurement_method '\w scans'
_diffrn_radiation_monochromator graphite
_diffrn_radiation_probe x-ray
_diffrn_radiation_type MoK\a
_diffrn_radiation_wavelength 0.71073
_diffrn_reflns_av_R_equivalents 0.0367
_diffrn_reflns_av_unetI/netI 0.0550
_diffrn_reflns_Laue_measured_fraction_full 0.983
_diffrn_reflns_Laue_measured_fraction_max 0.844
_diffrn_reflns_limit_h_max 10
_diffrn_reflns_limit_h_min -11
_diffrn_reflns_limit_k_max 33
_diffrn_reflns_limit_k_min -33
_diffrn_reflns_limit_l_max 13
_diffrn_reflns_limit_l_min -12
_diffrn_reflns_number 10094
_diffrn_reflns_point_group_measured_fraction_full 0.983
_diffrn_reflns_point_group_measured_fraction_max 0.844
_diffrn_reflns_theta_full 27.000
_diffrn_reflns_theta_max 29.315
_diffrn_reflns_theta_min 3.068
_diffrn_source 'fine-focus sealed X-ray tube'
_diffrn_source_type 'Enhance (Mo) X-ray Source'
_exptl_absorpt_coefficient_mu 0.076
_exptl_absorpt_correction_T_max 0.994
_exptl_absorpt_correction_T_min 0.980
_exptl_absorpt_correction_type analytical
_exptl_absorpt_process_details
;
CrysAlisPro 1.171.38.43f (Rigaku Oxford Diffraction, 2015)
Analytical numeric absorption correction using a multifaceted crystal
            model based on expressions derived by R.C. Clark & J.S. Reid.
(Clark, R. C. & Reid, J. S. (1995). Acta Cryst. A51, 887-897)
Empirical absorption correction using spherical harmonics,
 implemented in SCALE3 ABSPACK scaling algorithm.
;
_exptl_crystal_colour yellow
_exptl_crystal_density_diffrn 1.191
_exptl_crystal_description Needle
_exptl_crystal_F_000 752
_exptl_crystal_recrystallization_method 'Re-crystallisation from solvent: acetone'
_exptl_crystal_size_max 0.448
_exptl_crystal_size_mid 0.104
_exptl_crystal_size_min 0.099
_refine_diff_density_max 0.437
_refine_diff_density_min -0.292
_refine_diff_density_rms 0.045
_refine_ls_extinction_method none
_refine_ls_goodness_of_fit_ref 1.071
_refine_ls_hydrogen_treatment mixed
_refine_ls_matrix_type full
_refine_ls_number_parameters 243
_refine_ls_number_reflns 4523
_refine_ls_number_restraints 0
_refine_ls_restrained_S_all 1.071
_refine_ls_R_factor_all 0.1105
_refine_ls_R_factor_gt 0.0738
_refine_ls_shift/su_max 0.000
_refine_ls_shift/su_mean 0.000
_refine_ls_structure_factor_coef Fsqd
_refine_ls_weighting_details 'w=1/[\s^2^(Fo^2^)+(0.0736P)^2^+0.7797P] where P=(Fo^2^+2Fc^2^)/3'
_refine_ls_weighting_scheme calc
_refine_ls_wR_factor_gt 0.1639
_refine_ls_wR_factor_ref 0.1822
_reflns_Friedel_coverage 0.000
_reflns_number_gt 3146
_reflns_number_total 4523
_reflns_threshold_expression 'I > 2\s(I)'
_cod_data_source_file c8ce01872c2.cif
_cod_data_source_block JB030
_cod_depositor_comments 'Adding full bibliography for 7232086--7232099.cif.'
_cod_database_code 7232096
_shelx_shelxl_version_number 2016/6
_shelx_space_group_comment
;
The symmetry employed for this shelxl refinement is uniquely defined
by the following loop, which should always be used as a source of
symmetry information in preference to the above space-group names.
They are only intended as comments.
;

loop_
_space_group_symop_operation_xyz
'x, y, z'
'-x, y+1/2, -z+1/2'
'-x, -y, -z'
'x, -y-1/2, z-1/2'

loop_
_atom_site_label
_atom_site_type_symbol
_atom_site_fract_x
_atom_site_fract_y
_atom_site_fract_z
_atom_site_U_iso_or_equiv
_atom_site_adp_type
_atom_site_occupancy
_atom_site_site_symmetry_order
_atom_site_calc_flag
_atom_site_refinement_flags_posn
_atom_site_refinement_flags_adp
O1 O 0.7804(2) 0.05384(6) 0.75610(18) 0.0338(4) Uani 1 1 d . .
O2 O 0.6374(2) 0.16523(6) 0.7903(2) 0.0392(4) Uani 1 1 d . .
N2 N 0.3373(3) 0.03887(7) 0.2706(2) 0.0365(5) Uani 1 1 d . .
C9 C 0.9181(3) 0.15123(8) 0.7992(2) 0.0286(5) Uani 1 1 d . .
C11 C 0.7786(3) 0.14472(8) 0.8570(3) 0.0293(5) Uani 1 1 d . .
C10 C 0.9954(3) 0.11001(8) 0.7542(2) 0.0285(5) Uani 1 1 d . .
N1 N 0.4997(3) 0.18861(7) 0.2850(2) 0.0389(5) Uani 1 1 d . .
C18 C 0.4475(3) 0.14014(8) 0.2800(3) 0.0306(5) Uani 1 1 d . .
C17 C 0.3350(3) 0.11683(9) 0.1430(3) 0.0312(5) Uani 1 1 d . .
H17 H 0.292434 0.135182 0.049513 0.037 Uiso 1 1 calc R U
C1 C 0.9292(3) 0.05993(9) 0.7368(2) 0.0319(5) Uani 1 1 d . .
C16 C 0.2869(3) 0.06773(9) 0.1441(3) 0.0353(5) Uani 1 1 d . .
H16 H 0.212849 0.052950 0.048970 0.042 Uiso 1 1 calc R U
C5 C 1.1429(3) 0.11955(10) 0.7210(2) 0.0359(6) Uani 1 1 d . .
C21 C 0.4450(4) 0.21788(9) 0.1448(3) 0.0401(6) Uani 1 1 d . .
H21A H 0.486937 0.201634 0.074756 0.060 Uiso 1 1 calc R U
H21B H 0.493842 0.251904 0.169075 0.060 Uiso 1 1 calc R U
H21C H 0.317423 0.219848 0.096028 0.060 Uiso 1 1 calc R U
C20 C 0.4434(3) 0.06169(9) 0.4021(3) 0.0382(6) Uani 1 1 d . .
H20 H 0.479635 0.042745 0.494151 0.046 Uiso 1 1 calc R U
C8 C 0.9790(3) 0.19914(9) 0.8001(3) 0.0382(6) Uani 1 1 d . .
H8 H 0.923518 0.226534 0.825548 0.046 Uiso 1 1 calc R U
C19 C 0.5023(3) 0.10991(9) 0.4124(3) 0.0361(6) Uani 1 1 d . .
H19 H 0.580109 0.123109 0.508696 0.043 Uiso 1 1 calc R U
C12 C 0.8288(3) 0.11952(9) 1.0111(3) 0.0322(5) Uani 1 1 d . .
H12 H 0.921155 0.093915 1.025074 0.039 Uiso 1 1 calc R U
C6 C 1.2029(3) 0.16968(11) 0.7279(3) 0.0435(6) Uani 1 1 d . .
H6 H 1.301657 0.176285 0.707044 0.052 Uiso 1 1 calc R U
C14 C 0.9071(4) 0.16058(10) 1.1338(3) 0.0435(6) Uani 1 1 d . .
H14A H 0.998231 0.178888 1.114457 0.052 Uiso 1 1 calc R U
H14B H 0.814532 0.185017 1.124437 0.052 Uiso 1 1 calc R U
C2 C 1.0137(4) 0.02122(10) 0.7003(3) 0.0452(6) Uani 1 1 d . .
H2 H 0.970449 -0.012208 0.691560 0.054 Uiso 1 1 calc R U
C7 C 1.1218(3) 0.20859(10) 0.7641(3) 0.0429(6) Uani 1 1 d . .
H7 H 1.161619 0.242100 0.764993 0.051 Uiso 1 1 calc R U
C22 C 0.6386(4) 0.20865(10) 0.4230(3) 0.0454(7) Uani 1 1 d . .
H22A H 0.610548 0.202647 0.511004 0.068 Uiso 1 1 calc R U
H22B H 0.650093 0.244920 0.410881 0.068 Uiso 1 1 calc R U
H22C H 0.748680 0.191867 0.440072 0.068 Uiso 1 1 calc R U
C4 C 1.2266(4) 0.07904(12) 0.6833(3) 0.0499(7) Uani 1 1 d . .
H4 H 1.326084 0.085098 0.663152 0.060 Uiso 1 1 calc R U
C13 C 0.6736(4) 0.09290(11) 1.0214(3) 0.0495(7) Uani 1 1 d . .
H13A H 0.579483 0.117215 1.002654 0.074 Uiso 1 1 calc R U
H13B H 0.709476 0.078310 1.123890 0.074 Uiso 1 1 calc R U
H13C H 0.632260 0.066083 0.944436 0.074 Uiso 1 1 calc R U
C3 C 1.1645(4) 0.03122(12) 0.6761(3) 0.0534(8) Uani 1 1 d . .
H3 H 1.224023 0.004113 0.654167 0.064 Uiso 1 1 calc R U
C15 C 0.9869(5) 0.13973(13) 1.2970(3) 0.0682(9) Uani 1 1 d . .
H15A H 0.895857 0.123388 1.319354 0.102 Uiso 1 1 calc R U
H15B H 1.038578 0.167352 1.369635 0.102 Uiso 1 1 calc R U
H15C H 1.077487 0.115100 1.306834 0.102 Uiso 1 1 calc R U
H1 H 0.745(4) 0.0200(11) 0.745(3) 0.053(8) Uiso 1 1 d . .

loop_
_atom_site_aniso_label
_atom_site_aniso_U_11
_atom_site_aniso_U_22
_atom_site_aniso_U_33
_atom_site_aniso_U_23
_atom_site_aniso_U_13
_atom_site_aniso_U_12
O1 0.0324(9) 0.0275(9) 0.0431(10) -0.0066(7) 0.0174(8) -0.0055(7)
O2 0.0293(9) 0.0391(9) 0.0450(10) 0.0013(8) 0.0113(8) 0.0053(8)
N2 0.0373(11) 0.0293(10) 0.0404(11) -0.0035(9) 0.0136(10) -0.0022(9)
C9 0.0243(11) 0.0332(12) 0.0237(10) 0.0030(9) 0.0053(9) -0.0007(10)
C11 0.0270(11) 0.0240(10) 0.0340(12) -0.0070(9) 0.0098(10) -0.0012(9)
C10 0.0253(11) 0.0374(12) 0.0196(10) -0.0013(9) 0.0063(9) -0.0011(10)
N1 0.0468(12) 0.0317(11) 0.0332(11) 0.0011(9) 0.0117(10) -0.0077(10)
C18 0.0290(11) 0.0312(12) 0.0316(12) -0.0023(10) 0.0126(10) -0.0006(10)
C17 0.0295(11) 0.0351(12) 0.0286(11) 0.0017(10) 0.0118(10) 0.0008(10)
C1 0.0307(12) 0.0373(13) 0.0257(11) -0.0061(10) 0.0098(10) -0.0025(10)
C16 0.0307(12) 0.0403(13) 0.0315(12) -0.0064(11) 0.0097(10) -0.0017(11)
C5 0.0308(12) 0.0528(15) 0.0227(11) -0.0020(11) 0.0098(10) -0.0047(12)
C21 0.0531(16) 0.0334(13) 0.0374(13) 0.0036(11) 0.0224(12) -0.0008(12)
C20 0.0471(15) 0.0299(12) 0.0321(12) 0.0031(10) 0.0110(11) 0.0011(11)
C8 0.0366(13) 0.0317(12) 0.0390(13) 0.0051(11) 0.0083(11) -0.0002(11)
C19 0.0403(14) 0.0315(12) 0.0285(12) -0.0010(10) 0.0063(10) -0.0017(11)
C12 0.0313(12) 0.0329(12) 0.0348(12) 0.0004(10) 0.0161(10) 0.0039(10)
C6 0.0347(13) 0.0630(18) 0.0342(13) 0.0076(12) 0.0158(11) -0.0075(13)
C14 0.0496(15) 0.0438(14) 0.0362(13) -0.0037(11) 0.0170(12) 0.0069(12)
C2 0.0461(15) 0.0434(15) 0.0494(15) -0.0172(12) 0.0231(13) -0.0029(12)
C7 0.0377(14) 0.0449(15) 0.0397(14) 0.0113(12) 0.0098(12) -0.0086(12)
C22 0.0554(17) 0.0371(14) 0.0415(14) -0.0104(12) 0.0180(13) -0.0124(13)
C4 0.0405(15) 0.076(2) 0.0426(15) -0.0112(14) 0.0267(13) -0.0043(15)
C13 0.0448(15) 0.0543(17) 0.0598(18) 0.0100(14) 0.0323(14) 0.0061(13)
C3 0.0496(17) 0.0639(19) 0.0540(17) -0.0217(15) 0.0288(15) 0.0029(15)
C15 0.083(2) 0.072(2) 0.0491(18) -0.0040(16) 0.0269(17) 0.0109(19)

loop_
_atom_type_symbol
_atom_type_description
_atom_type_scat_dispersion_real
_atom_type_scat_dispersion_imag
_atom_type_scat_source
C C 0.0033 0.0016 'International Tables Vol C Tables 4.2.6.8 and 6.1.1.4'
H H 0.0000 0.0000 'International Tables Vol C Tables 4.2.6.8 and 6.1.1.4'
N N 0.0061 0.0033 'International Tables Vol C Tables 4.2.6.8 and 6.1.1.4'
O O 0.0106 0.0060 'International Tables Vol C Tables 4.2.6.8 and 6.1.1.4'

loop_
_geom_angle_atom_site_label_1
_geom_angle_atom_site_label_2
_geom_angle_atom_site_label_3
_geom_angle
C1 O1 H1 111.2(17)
C16 N2 C20 115.2(2)
C8 C9 C10 119.8(2)
C8 C9 C11 116.9(2)
C10 C9 C11 123.22(19)
O2 C11 C9 119.8(2)
O2 C11 C12 121.7(2)
C9 C11 C12 117.85(18)
C1 C10 C5 118.3(2)
C1 C10 C9 123.0(2)
C5 C10 C9 118.7(2)
C18 N1 C21 120.17(19)
C18 N1 C22 120.4(2)
C21 N1 C22 118.2(2)
N1 C18 C17 122.3(2)
N1 C18 C19 122.0(2)
C17 C18 C19 115.7(2)
C16 C17 C18 120.0(2)
C16 C17 H17 120.0
C18 C17 H17 120.0
O1 C1 C2 123.6(2)
O1 C1 C10 115.9(2)
C2 C1 C10 120.5(2)
N2 C16 C17 124.5(2)
N2 C16 H16 117.7
C17 C16 H16 117.7
C4 C5 C6 121.4(2)
C4 C5 C10 119.7(2)
C6 C5 C10 118.9(2)
N1 C21 H21A 109.5
N1 C21 H21B 109.5
H21A C21 H21B 109.5
N1 C21 H21C 109.5
H21A C21 H21C 109.5
H21B C21 H21C 109.5
N2 C20 C19 124.8(2)
N2 C20 H20 117.6
C19 C20 H20 117.6
C9 C8 C7 121.4(2)
C9 C8 H8 119.3
C7 C8 H8 119.3
C20 C19 C18 119.8(2)
C20 C19 H19 120.1
C18 C19 H19 120.1
C11 C12 C13 111.7(2)
C11 C12 C14 106.89(19)
C13 C12 C14 112.7(2)
C11 C12 H12 108.5
C13 C12 H12 108.5
C14 C12 H12 108.5
C7 C6 C5 121.2(2)
C7 C6 H6 119.4
C5 C6 H6 119.4
C15 C14 C12 113.2(2)
C15 C14 H14A 108.9
C12 C14 H14A 108.9
C15 C14 H14B 108.9
C12 C14 H14B 108.9
H14A C14 H14B 107.8
C1 C2 C3 119.9(3)
C1 C2 H2 120.0
C3 C2 H2 120.0
C6 C7 C8 120.0(2)
C6 C7 H7 120.0
C8 C7 H7 120.0
N1 C22 H22A 109.5
N1 C22 H22B 109.5
H22A C22 H22B 109.5
N1 C22 H22C 109.5
H22A C22 H22C 109.5
H22B C22 H22C 109.5
C3 C4 C5 120.0(2)
C3 C4 H4 120.0
C5 C4 H4 120.0
C12 C13 H13A 109.5
C12 C13 H13B 109.5
H13A C13 H13B 109.5
C12 C13 H13C 109.5
H13A C13 H13C 109.5
H13B C13 H13C 109.5
C4 C3 C2 121.4(3)
C4 C3 H3 119.3
C2 C3 H3 119.3
C14 C15 H15A 109.5
C14 C15 H15B 109.5
H15A C15 H15B 109.5
C14 C15 H15C 109.5
H15A C15 H15C 109.5
H15B C15 H15C 109.5

loop_
_geom_bond_atom_site_label_1
_geom_bond_atom_site_label_2
_geom_bond_distance
O1 C1 1.352(3)
O1 H1 0.94(3)
O2 C11 1.221(3)
N2 C16 1.346(3)
N2 C20 1.349(3)
C9 C8 1.371(3)
C9 C10 1.430(3)
C9 C11 1.505(3)
C11 C12 1.514(3)
C10 C1 1.425(3)
C10 C5 1.429(3)
N1 C18 1.355(3)
N1 C21 1.452(3)
N1 C22 1.455(3)
C18 C17 1.405(3)
C18 C19 1.408(3)
C17 C16 1.367(3)
C17 H17 0.9500
C1 C2 1.376(3)
C16 H16 0.9500
C5 C4 1.413(4)
C5 C6 1.416(4)
C21 H21A 0.9800
C21 H21B 0.9800
C21 H21C 0.9800
C20 C19 1.362(3)
C20 H20 0.9500
C8 C7 1.407(4)
C8 H8 0.9500
C19 H19 0.9500
C12 C13 1.526(3)
C12 C14 1.537(3)
C12 H12 1.0000
C6 C7 1.361(4)
C6 H6 0.9500
C14 C15 1.528(4)
C14 H14A 0.9900
C14 H14B 0.9900
C2 C3 1.410(4)
C2 H2 0.9500
C7 H7 0.9500
C22 H22A 0.9800
C22 H22B 0.9800
C22 H22C 0.9800
C4 C3 1.364(4)
C4 H4 0.9500
C13 H13A 0.9800
C13 H13B 0.9800
C13 H13C 0.9800
C3 H3 0.9500
C15 H15A 0.9800
C15 H15B 0.9800
C15 H15C 0.9800

loop_
_geom_hbond_atom_site_label_D
_geom_hbond_atom_site_label_H
_geom_hbond_atom_site_label_A
_geom_hbond_distance_DH
_geom_hbond_distance_HA
_geom_hbond_distance_DA
_geom_hbond_angle_DHA
_geom_hbond_site_symmetry_A
O1 H1 N2 0.94(3) 1.69(3) 2.627(2) 173(3) 3_656

loop_
_geom_torsion_atom_site_label_1
_geom_torsion_atom_site_label_2
_geom_torsion_atom_site_label_3
_geom_torsion_atom_site_label_4
_geom_torsion
C8 C9 C11 O2 62.7(3)
C10 C9 C11 O2 -121.4(2)
C8 C9 C11 C12 -107.8(2)
C10 C9 C11 C12 68.0(3)
C8 C9 C10 C1 -174.1(2)
C11 C9 C10 C1 10.2(3)
C8 C9 C10 C5 4.2(3)
C11 C9 C10 C5 -171.54(19)
C21 N1 C18 C17 -2.4(3)
C22 N1 C18 C17 -169.4(2)
C21 N1 C18 C19 177.8(2)
C22 N1 C18 C19 10.8(4)
N1 C18 C17 C16 179.7(2)
C19 C18 C17 C16 -0.5(3)
C5 C10 C1 O1 -174.22(18)
C9 C10 C1 O1 4.1(3)
C5 C10 C1 C2 4.9(3)
C9 C10 C1 C2 -176.8(2)
C20 N2 C16 C17 -0.5(3)
C18 C17 C16 N2 1.4(4)
C1 C10 C5 C4 -4.7(3)
C9 C10 C5 C4 177.0(2)
C1 C10 C5 C6 175.9(2)
C9 C10 C5 C6 -2.5(3)
C16 N2 C20 C19 -1.4(4)
C10 C9 C8 C7 -2.9(3)
C11 C9 C8 C7 173.1(2)
N2 C20 C19 C18 2.2(4)
N1 C18 C19 C20 178.7(2)
C17 C18 C19 C20 -1.2(3)
O2 C11 C12 C13 37.4(3)
C9 C11 C12 C13 -152.3(2)
O2 C11 C12 C14 -86.3(3)
C9 C11 C12 C14 84.1(2)
C4 C5 C6 C7 179.9(2)
C10 C5 C6 C7 -0.6(3)
C11 C12 C14 C15 -172.2(2)
C13 C12 C14 C15 64.7(3)
O1 C1 C2 C3 177.4(2)
C10 C1 C2 C3 -1.6(4)
C5 C6 C7 C8 2.0(4)
C9 C8 C7 C6 -0.2(4)
C6 C5 C4 C3 -179.3(3)
C10 C5 C4 C3 1.2(4)
C5 C4 C3 C2 2.2(4)
C1 C2 C3 C4 -2.0(4)
